data_8102402
loop_
_publ_author_name
'Yinzhuang Zhou'
'Jing Xing'
'Lingmei Xiao'
'Jinli Liu'

_publ_section_title
;
 Crystal structure of
 methoxy(2-methoxysalicylalde-2-furylhydrazonato)oxovanadium(V),
 VO(C13H10N2O4)(OCH3)
;
_journal_issue 2
_journal_name_full 'Zeitschrift f\"ur Kristallographie - New Crystal Structures'
_journal_page_first 177
_journal_volume 224
_journal_year 2009
_chemical_formula_sum 'C14 H13 N2 O6 V'
_chemical_formula_weight 356.20
_space_group_IT_number 2
_symmetry_cell_setting triclinic
_symmetry_space_group_name_Hall '-P 1'
_symmetry_space_group_name_H-M 'P -1'
_atom_sites_solution_hydrogens geom
_atom_sites_solution_primary direct
_atom_sites_solution_secondary difmap
_audit_creation_method SHELXL-97
_cell_angle_alpha 96.479(2)
_cell_angle_beta 102.545(2)
_cell_angle_gamma 95.128(2)
_cell_formula_units_Z 2
_cell_length_a 7.5823(2)
_cell_length_b 9.9523(3)
_cell_length_c 10.0978(3)
_cell_measurement_reflns_used 2710
_cell_measurement_temperature 296(2)
_cell_measurement_theta_max 27.8
_cell_measurement_theta_min 2.771
_cell_volume 733.94(4)
_computing_cell_refinement 'Bruker SMART'
_computing_data_collection 'Bruker SMART'
_computing_data_reduction 'Bruker SAINT'
_computing_molecular_graphics 'Bruker SHELXTL'
_computing_publication_material 'Bruker SHELXTL'
_computing_structure_refinement 'SHELXL-97 (Sheldrick, 1997)'
_computing_structure_solution 'SHELXS-97 (Sheldrick, 1990)'
_diffrn_ambient_temperature 296(2)
_diffrn_measured_fraction_theta_full 0.944
_diffrn_measured_fraction_theta_max 0.944
_diffrn_measurement_device_type 'CCD area detector'
_diffrn_measurement_method 'phi and omega scans'
_diffrn_radiation_monochromator graphite
_diffrn_radiation_source 'fine-focus sealed tube'
_diffrn_radiation_type MoK\a
_diffrn_radiation_wavelength 0.71073
_diffrn_reflns_av_R_equivalents 0.0344
_diffrn_reflns_av_sigmaI/netI 0.0418
_diffrn_reflns_limit_h_max 7
_diffrn_reflns_limit_h_min -9
_diffrn_reflns_limit_k_max 11
_diffrn_reflns_limit_k_min -11
_diffrn_reflns_limit_l_max 12
_diffrn_reflns_limit_l_min -11
_diffrn_reflns_number 5999
_diffrn_reflns_theta_full 25.00
_diffrn_reflns_theta_max 25.00
_diffrn_reflns_theta_min 2.09
_diffrn_standards_decay_% 0
_diffrn_standards_interval_count 0
_diffrn_standards_interval_time 0
_diffrn_standards_number 0
_exptl_absorpt_coefficient_mu 0.709
_exptl_absorpt_correction_T_max 1
_exptl_absorpt_correction_T_min 0.8488
_exptl_absorpt_correction_type multi-scan
_exptl_absorpt_process_details crystalclear
_exptl_crystal_colour brown
_exptl_crystal_density_diffrn 1.612
_exptl_crystal_density_method 'not measured'
_exptl_crystal_description plate
_exptl_crystal_F_000 364
_exptl_crystal_size_max 0.300
_exptl_crystal_size_mid 0.160
_exptl_crystal_size_min 0.050
_refine_diff_density_max 0.283
_refine_diff_density_min -0.276
_refine_diff_density_rms 0.056
_refine_ls_extinction_method none
_refine_ls_goodness_of_fit_ref 1.087
_refine_ls_hydrogen_treatment constr
_refine_ls_matrix_type full
_refine_ls_number_parameters 210
_refine_ls_number_reflns 2434
_refine_ls_number_restraints 0
_refine_ls_restrained_S_all 1.087
_refine_ls_R_factor_all 0.0604
_refine_ls_R_factor_gt 0.0428
_refine_ls_shift/su_max 0.000
_refine_ls_shift/su_mean 0.000
_refine_ls_structure_factor_coef Fsqd
_refine_ls_weighting_details 'calc w=1/[\s^2^(Fo^2^)+(0.0501P)^2^+0.2464P] where P=(Fo^2^+2Fc^2^)/3'
_refine_ls_weighting_scheme calc
_refine_ls_wR_factor_gt 0.1005
_refine_ls_wR_factor_ref 0.1082
_reflns_number_gt 1914
_reflns_number_total 2434
_reflns_threshold_expression >2sigma(I)
_cod_data_source_file 1267-2501.cff
_cod_data_source_block 081104
_cod_depositor_comments
;
The following automatic conversions were performed:
'_symmetry_cell_setting' value 'Triclinic' changed to 'triclinic'
according to '/home/saulius/struct/CIF-dictionaries/cif_core.dic'
dictionary named 'cif_core.dic' version 2.4.1 from 2010-06-29.

Automatic conversion script
Id: cif_fix_enum 1555 2011-01-17 13:19:09Z saulius 
;
_cod_original_sg_symbol_H-M P-1
_cod_database_code 8102402

loop_
_symmetry_equiv_pos_as_xyz
'x, y, z'
'-x, -y, -z'

loop_
_atom_site_label
_atom_site_type_symbol
_atom_site_fract_x
_atom_site_fract_y
_atom_site_fract_z
_atom_site_U_iso_or_equiv
_atom_site_adp_type
_atom_site_occupancy
_atom_site_symmetry_multiplicity
_atom_site_calc_flag
_atom_site_refinement_flags
_atom_site_disorder_assembly
_atom_site_disorder_group
V1 V 0.41542(8) 0.95441(5) 0.63869(5) 0.0391(2) Uani 1 1 d . . .
O1 O 0.3376(3) 0.9271(2) 0.4543(2) 0.0396(5) Uani 1 1 d . . .
O2 O 0.3428(3) 1.1361(2) 0.6417(2) 0.0411(6) Uani 1 1 d . . .
O3 O 0.5846(3) 0.8365(2) 0.6721(2) 0.0472(6) Uani 1 1 d . . .
N1 N 0.5660(4) 1.0628(3) 0.8264(3) 0.0368(6) Uani 1 1 d . . .
O6 O 0.4085(3) 1.4470(2) 0.8684(2) 0.0516(6) Uani 1 1 d . . .
N2 N 0.5317(4) 1.1971(3) 0.8555(3) 0.0409(7) Uani 1 1 d . . .
O5 O 0.6826(4) 0.5883(2) 0.6506(2) 0.0562(7) Uani 1 1 d . . .
C7 C 0.6820(4) 1.0186(3) 0.9200(3) 0.0396(8) Uani 1 1 d . . .
H7 H 0.7312 1.0769 1.0009 0.047 Uiso 1 1 calc R . .
C10 C 0.3434(4) 1.3561(3) 0.7526(3) 0.0379(8) Uani 1 1 d . . .
O4 O 0.2537(4) 0.8865(2) 0.6928(3) 0.0572(7) Uani 1 1 d . . .
C2 C 0.6872(4) 0.7976(3) 0.7834(3) 0.0377(8) Uani 1 1 d . . .
C3 C 0.7463(5) 0.6671(3) 0.7743(3) 0.0423(8) Uani 1 1 d . . .
C9 C 0.4103(4) 1.2235(3) 0.7516(3) 0.0381(8) Uani 1 1 d . . .
C1 C 0.7405(4) 0.8854(3) 0.9078(3) 0.0374(8) Uani 1 1 d . . .
C13 C 0.3320(5) 1.5629(3) 0.8430(4) 0.0531(10) Uani 1 1 d . . .
H13 H 0.3519 1.6423 0.9049 0.064 Uiso 1 1 calc R . .
C6 C 0.8552(5) 0.8439(4) 1.0205(4) 0.0475(9) Uani 1 1 d . . .
H6 H 0.8910 0.9017 1.1030 0.057 Uiso 1 1 calc R . .
C14 C 0.1525(5) 0.9080(4) 0.3817(4) 0.0589(10) Uani 1 1 d . . .
H14A H 0.0804 0.8597 0.4323 0.088 Uiso 1 1 calc R . .
H14B H 0.1416 0.8563 0.2935 0.088 Uiso 1 1 calc R . .
H14C H 0.1104 0.9950 0.3701 0.088 Uiso 1 1 calc R . .
C11 C 0.2326(5) 1.4126(3) 0.6579(4) 0.0450(8) Uani 1 1 d . . .
H11 H 0.1727 1.3717 0.5704 0.054 Uiso 1 1 calc R . .
C8 C 0.7186(5) 0.4509(3) 0.6378(4) 0.0549(10) Uani 1 1 d . . .
H8A H 0.8433 0.4471 0.6332 0.082 Uiso 1 1 calc R . .
H8B H 0.6403 0.4015 0.5558 0.082 Uiso 1 1 calc R . .
H8C H 0.6967 0.4107 0.7157 0.082 Uiso 1 1 calc R . .
C4 C 0.8593(5) 0.6298(4) 0.8871(4) 0.0515(9) Uani 1 1 d . . .
H4 H 0.8994 0.5441 0.8818 0.062 Uiso 1 1 calc R . .
C5 C 0.9139(5) 0.7188(4) 1.0088(4) 0.0585(10) Uani 1 1 d . . .
H5 H 0.9919 0.6924 1.0833 0.070 Uiso 1 1 calc R . .
C12 C 0.2249(5) 1.5472(3) 0.7178(4) 0.0524(10) Uani 1 1 d . . .
H12 H 0.1581 1.6119 0.6774 0.063 Uiso 1 1 calc R . .

loop_
_atom_site_aniso_label
_atom_site_aniso_U_11
_atom_site_aniso_U_22
_atom_site_aniso_U_33
_atom_site_aniso_U_23
_atom_site_aniso_U_13
_atom_site_aniso_U_12
V1 0.0525(4) 0.0282(3) 0.0324(3) -0.0008(2) 0.0007(3) 0.0115(3)
O1 0.0425(13) 0.0340(12) 0.0349(12) -0.0035(9) -0.0049(10) 0.0095(10)
O2 0.0508(13) 0.0308(12) 0.0376(12) -0.0014(10) 0.0008(10) 0.0131(10)
O3 0.0707(16) 0.0379(13) 0.0314(12) 0.0037(10) 0.0009(11) 0.0254(12)
N1 0.0463(16) 0.0315(15) 0.0321(15) 0.0019(11) 0.0067(13) 0.0104(12)
O6 0.0595(15) 0.0354(14) 0.0535(15) -0.0091(11) 0.0033(12) 0.0143(12)
N2 0.0505(17) 0.0301(15) 0.0387(16) -0.0037(12) 0.0042(13) 0.0118(13)
O5 0.0822(18) 0.0373(14) 0.0488(15) 0.0032(11) 0.0076(13) 0.0269(13)
C7 0.048(2) 0.0382(19) 0.0296(17) 0.0019(14) 0.0039(15) 0.0030(16)
C10 0.0396(18) 0.0308(18) 0.0415(19) -0.0035(15) 0.0090(15) 0.0052(15)
O4 0.0717(17) 0.0420(14) 0.0571(16) 0.0019(12) 0.0154(13) 0.0067(13)
C2 0.0409(18) 0.0371(19) 0.0354(18) 0.0075(14) 0.0061(15) 0.0096(15)
C3 0.050(2) 0.0381(19) 0.042(2) 0.0083(16) 0.0126(16) 0.0154(16)
C9 0.0425(18) 0.0297(18) 0.0417(19) -0.0025(15) 0.0119(16) 0.0059(15)
C1 0.0403(18) 0.0368(19) 0.0370(18) 0.0099(14) 0.0091(15) 0.0073(15)
C13 0.056(2) 0.030(2) 0.073(3) -0.0039(18) 0.018(2) 0.0124(17)
C6 0.052(2) 0.049(2) 0.0377(19) 0.0082(16) -0.0009(16) 0.0101(18)
C14 0.045(2) 0.073(3) 0.048(2) -0.0029(19) -0.0071(18) 0.005(2)
C11 0.050(2) 0.036(2) 0.049(2) 0.0016(16) 0.0122(17) 0.0105(16)
C8 0.058(2) 0.038(2) 0.075(3) 0.0086(18) 0.022(2) 0.0167(18)
C4 0.059(2) 0.043(2) 0.057(2) 0.0192(18) 0.0107(19) 0.0239(19)
C5 0.064(2) 0.060(3) 0.048(2) 0.019(2) -0.0045(19) 0.020(2)
C12 0.055(2) 0.034(2) 0.072(3) 0.0079(18) 0.016(2) 0.0164(17)

loop_
_atom_type_symbol
_atom_type_description
_atom_type_scat_dispersion_real
_atom_type_scat_dispersion_imag
_atom_type_scat_source
C C 0.0033 0.0016 'International Tables Vol C Tables 4.2.6.8 and 6.1.1.4'
H H 0.0000 0.0000 'International Tables Vol C Tables 4.2.6.8 and 6.1.1.4'
N N 0.0061 0.0033 'International Tables Vol C Tables 4.2.6.8 and 6.1.1.4'
O O 0.0106 0.0060 'International Tables Vol C Tables 4.2.6.8 and 6.1.1.4'
V V 0.3005 0.5294 'International Tables Vol C Tables 4.2.6.8 and 6.1.1.4'

loop_
_geom_angle_atom_site_label_1
_geom_angle_atom_site_label_2
_geom_angle_atom_site_label_3
_geom_angle
_geom_angle_site_symmetry_1
_geom_angle_site_symmetry_3
_geom_angle_publ_flag
O4 V1 O1 104.80(12) . . ?
O4 V1 O3 102.31(12) . . ?
O1 V1 O3 103.56(9) . . ?
O4 V1 O2 97.54(11) . . ?
O1 V1 O2 89.64(9) . . ?
O3 V1 O2 152.30(11) . . ?
O4 V1 N1 97.92(12) . . ?
O1 V1 N1 153.95(11) . . ?
O3 V1 N1 83.53(10) . . ?
O2 V1 N1 74.71(9) . . ?
C14 O1 V1 125.1(2) . . ?
C9 O2 V1 118.0(2) . . ?
C2 O3 V1 136.0(2) . . ?
C7 N1 N2 115.9(3) . . ?
C7 N1 V1 127.8(2) . . ?
N2 N1 V1 116.31(18) . . ?
C13 O6 C10 105.7(3) . . ?
C9 N2 N1 107.5(2) . . ?
C3 O5 C8 118.4(3) . . ?
N1 C7 C1 124.4(3) . . ?
N1 C7 H7 117.8 . . ?
C1 C7 H7 117.8 . . ?
C11 C10 O6 110.6(3) . . ?
C11 C10 C9 132.7(3) . . ?
O6 C10 C9 116.7(3) . . ?
O3 C2 C1 121.3(3) . . ?
O3 C2 C3 119.2(3) . . ?
C1 C2 C3 119.6(3) . . ?
O5 C3 C4 125.9(3) . . ?
O5 C3 C2 115.0(3) . . ?
C4 C3 C2 119.1(3) . . ?
N2 C9 O2 123.4(3) . . ?
N2 C9 C10 120.6(3) . . ?
O2 C9 C10 116.0(3) . . ?
C6 C1 C2 119.7(3) . . ?
C6 C1 C7 119.5(3) . . ?
C2 C1 C7 120.7(3) . . ?
C12 C13 O6 110.9(3) . . ?
C12 C13 H13 124.5 . . ?
O6 C13 H13 124.5 . . ?
C5 C6 C1 119.8(3) . . ?
C5 C6 H6 120.1 . . ?
C1 C6 H6 120.1 . . ?
O1 C14 H14A 109.5 . . ?
O1 C14 H14B 109.5 . . ?
H14A C14 H14B 109.5 . . ?
O1 C14 H14C 109.5 . . ?
H14A C14 H14C 109.5 . . ?
H14B C14 H14C 109.5 . . ?
C10 C11 C12 106.3(3) . . ?
C10 C11 H11 126.9 . . ?
C12 C11 H11 126.9 . . ?
O5 C8 H8A 109.5 . . ?
O5 C8 H8B 109.5 . . ?
H8A C8 H8B 109.5 . . ?
O5 C8 H8C 109.5 . . ?
H8A C8 H8C 109.5 . . ?
H8B C8 H8C 109.5 . . ?
C3 C4 C5 120.6(3) . . ?
C3 C4 H4 119.7 . . ?
C5 C4 H4 119.7 . . ?
C6 C5 C4 121.1(3) . . ?
C6 C5 H5 119.5 . . ?
C4 C5 H5 119.5 . . ?
C13 C12 C11 106.5(3) . . ?
C13 C12 H12 126.7 . . ?
C11 C12 H12 126.7 . . ?

loop_
_geom_bond_atom_site_label_1
_geom_bond_atom_site_label_2
_geom_bond_distance
_geom_bond_site_symmetry_2
_geom_bond_publ_flag
V1 O4 1.576(3) . ?
V1 O1 1.808(2) . ?
V1 O3 1.819(2) . ?
V1 O2 1.935(2) . ?
V1 N1 2.106(3) . ?
O1 C14 1.421(4) . ?
O2 C9 1.307(4) . ?
O3 C2 1.338(4) . ?
N1 C7 1.290(4) . ?
N1 N2 1.396(3) . ?
O6 C13 1.362(4) . ?
O6 C10 1.364(4) . ?
N2 C9 1.305(4) . ?
O5 C3 1.363(4) . ?
O5 C8 1.416(4) . ?
C7 C1 1.435(4) . ?
C7 H7 0.9300 . ?
C10 C11 1.339(5) . ?
C10 C9 1.455(4) . ?
C2 C1 1.405(4) . ?
C2 C3 1.411(4) . ?
C3 C4 1.378(5) . ?
C1 C6 1.400(4) . ?
C13 C12 1.330(5) . ?
C13 H13 0.9300 . ?
C6 C5 1.361(5) . ?
C6 H6 0.9300 . ?
C14 H14A 0.9600 . ?
C14 H14B 0.9600 . ?
C14 H14C 0.9600 . ?
C11 C12 1.418(5) . ?
C11 H11 0.9300 . ?
C8 H8A 0.9600 . ?
C8 H8B 0.9600 . ?
C8 H8C 0.9600 . ?
C4 C5 1.391(5) . ?
C4 H4 0.9300 . ?
C5 H5 0.9300 . ?
C12 H12 0.9300 . ?

loop_
_geom_torsion_atom_site_label_1
_geom_torsion_atom_site_label_2
_geom_torsion_atom_site_label_3
_geom_torsion_atom_site_label_4
_geom_torsion
_geom_torsion_site_symmetry_1
_geom_torsion_site_symmetry_2
_geom_torsion_site_symmetry_3
_geom_torsion_site_symmetry_4
_geom_torsion_publ_flag
O4 V1 O1 C14 25.5(3) . . . . ?
O3 V1 O1 C14 132.3(3) . . . . ?
O2 V1 O1 C14 -72.3(3) . . . . ?
N1 V1 O1 C14 -124.4(3) . . . . ?
O4 V1 O2 C9 92.9(2) . . . . ?
O1 V1 O2 C9 -162.2(2) . . . . ?
O3 V1 O2 C9 -42.8(3) . . . . ?
N1 V1 O2 C9 -3.3(2) . . . . ?
O4 V1 O3 C2 -66.7(3) . . . . ?
O1 V1 O3 C2 -175.4(3) . . . . ?
O2 V1 O3 C2 68.1(4) . . . . ?
N1 V1 O3 C2 30.0(3) . . . . ?
O4 V1 N1 C7 84.3(3) . . . . ?
O1 V1 N1 C7 -125.0(3) . . . . ?
O3 V1 N1 C7 -17.3(3) . . . . ?
O2 V1 N1 C7 -180.0(3) . . . . ?
O4 V1 N1 N2 -93.3(2) . . . . ?
O1 V1 N1 N2 57.4(3) . . . . ?
O3 V1 N1 N2 165.2(2) . . . . ?
O2 V1 N1 N2 2.5(2) . . . . ?
C7 N1 N2 C9 -179.0(3) . . . . ?
V1 N1 N2 C9 -1.2(3) . . . . ?
N2 N1 C7 C1 -177.6(3) . . . . ?
V1 N1 C7 C1 4.8(5) . . . . ?
C13 O6 C10 C11 0.7(4) . . . . ?
C13 O6 C10 C9 178.0(3) . . . . ?
V1 O3 C2 C1 -28.0(5) . . . . ?
V1 O3 C2 C3 153.6(3) . . . . ?
C8 O5 C3 C4 6.8(5) . . . . ?
C8 O5 C3 C2 -172.9(3) . . . . ?
O3 C2 C3 O5 -3.5(4) . . . . ?
C1 C2 C3 O5 178.1(3) . . . . ?
O3 C2 C3 C4 176.8(3) . . . . ?
C1 C2 C3 C4 -1.6(5) . . . . ?
N1 N2 C9 O2 -1.8(4) . . . . ?
N1 N2 C9 C10 178.8(3) . . . . ?
V1 O2 C9 N2 4.2(4) . . . . ?
V1 O2 C9 C10 -176.3(2) . . . . ?
C11 C10 C9 N2 174.0(4) . . . . ?
O6 C10 C9 N2 -2.4(4) . . . . ?
C11 C10 C9 O2 -5.5(5) . . . . ?
O6 C10 C9 O2 178.1(3) . . . . ?
O3 C2 C1 C6 -176.9(3) . . . . ?
C3 C2 C1 C6 1.5(5) . . . . ?
O3 C2 C1 C7 1.8(5) . . . . ?
C3 C2 C1 C7 -179.9(3) . . . . ?
N1 C7 C1 C6 -174.4(3) . . . . ?
N1 C7 C1 C2 6.9(5) . . . . ?
C10 O6 C13 C12 -0.4(4) . . . . ?
C2 C1 C6 C5 -0.1(5) . . . . ?
C7 C1 C6 C5 -178.7(3) . . . . ?
O6 C10 C11 C12 -0.8(4) . . . . ?
C9 C10 C11 C12 -177.4(3) . . . . ?
O5 C3 C4 C5 -179.3(3) . . . . ?
C2 C3 C4 C5 0.3(5) . . . . ?
C1 C6 C5 C4 -1.2(6) . . . . ?
C3 C4 C5 C6 1.1(6) . . . . ?
O6 C13 C12 C11 -0.1(4) . . . . ?
C10 C11 C12 C13 0.5(4) . . . . ?
